data_7232633
loop_
_publ_author_name
'MANDAI, Toshihiko'
'Tatesaka, Kenji'
'Soh, Kenya'
'Masu, Hyuma'
'Choudhary, Ashu'
'Tateyama, Yoshitaka'
'Ise, Ryuta'
'Imai, Hiroaki'
'Takeguchi, Tatsuya'
'Kanamura, Kiyoshi'

_publ_section_title
;
 Modifications in Coordination Structure of Mg[TFSA]2-Based Supporting
 Salts for High-Voltage Magnesium Rechargeable Batteries
;
_journal_name_full 'Physical Chemistry Chemical Physics'
_journal_paper_doi 10.1039/C9CP01400D
_journal_year 2019
_chemical_formula_moiety 'C34 H48 F12 Mg N14 O8 S4'
_chemical_formula_sum 'C34 H48 F12 Mg N14 O8 S4'
_chemical_formula_weight 1161.37
_space_group_crystal_system monoclinic
_space_group_IT_number 14
_space_group_name_Hall '-P 2ybc'
_space_group_name_H-M_alt 'P 1 21/c 1'
_symmetry_space_group_name_Hall '-P 2ybc'
_symmetry_space_group_name_H-M 'P 1 21/c 1'
_atom_sites_solution_hydrogens geom
_atom_sites_solution_primary direct
_atom_sites_solution_secondary difmap
_audit_update_record
;
2019-03-04 deposited with the CCDC.    2019-04-11 downloaded from the CCDC.
;
_cell_angle_alpha 90.0000
_cell_angle_beta 98.442(5)
_cell_angle_gamma 90.0000
_cell_formula_units_Z 2
_cell_length_a 11.0919(5)
_cell_length_b 11.1816(6)
_cell_length_c 20.2849(11)
_cell_measurement_reflns_used 8048
_cell_measurement_temperature 123
_cell_measurement_theta_max 30.12
_cell_measurement_theta_min 2.03
_cell_volume 2488.6(2)
_computing_cell_refinement 'CrysAlisPro 1.171.39.43c (Rigaku OD, 2018)'
_computing_data_collection 'CrysAlisPro 1.171.39.43c (Rigaku OD, 2018)'
_computing_data_reduction 'CrysAlisPro 1.171.39.43c (Rigaku OD, 2018)'
_computing_molecular_graphics 'CrystalStructure 4.2'
_computing_publication_material 'CrystalStructure 4.2 (Rigaku, 2017)'
_computing_structure_refinement 'SHELXL Version 2014/7 (Sheldrick, 2008)'
_computing_structure_solution 'SHELXT Version 2014/4 (Sheldrick, 2014)'
_diffrn_ambient_temperature 123
_diffrn_detector_area_resol_mean 5.811
_diffrn_measured_fraction_theta_full 1.000
_diffrn_measured_fraction_theta_max 0.891
_diffrn_measurement_device_type 'Rigaku XtaLAB P200'
_diffrn_measurement_method \w
_diffrn_radiation_type 'Mo K\a'
_diffrn_radiation_wavelength 0.71073
_diffrn_reflns_av_R_equivalents 0.0661
_diffrn_reflns_Laue_measured_fraction_full 1.000
_diffrn_reflns_Laue_measured_fraction_max 0.891
_diffrn_reflns_limit_h_max 13
_diffrn_reflns_limit_h_min -15
_diffrn_reflns_limit_k_max 15
_diffrn_reflns_limit_k_min -15
_diffrn_reflns_limit_l_max 28
_diffrn_reflns_limit_l_min -26
_diffrn_reflns_number 31278
_diffrn_reflns_point_group_measured_fraction_full 1.000
_diffrn_reflns_point_group_measured_fraction_max 0.891
_diffrn_reflns_theta_full 25.242
_diffrn_reflns_theta_max 30.215
_diffrn_reflns_theta_min 2.030
_diffrn_standards_number 0
_exptl_absorpt_coefficient_mu 0.311
_exptl_absorpt_correction_T_max 0.985
_exptl_absorpt_correction_T_min 0.254
_exptl_absorpt_correction_type multi-scan
_exptl_absorpt_process_details
;
CrysAlisPro 1.171.39.43c (Rigaku Oxford Diffraction, 2018)
Empirical absorption correction using spherical harmonics,
 implemented in SCALE3 ABSPACK scaling algorithm.
;
_exptl_crystal_colour colourless
_exptl_crystal_density_diffrn 1.550
_exptl_crystal_density_method 'not measured'
_exptl_crystal_description prism
_exptl_crystal_F_000 1196.00
_exptl_crystal_size_max 0.200
_exptl_crystal_size_mid 0.100
_exptl_crystal_size_min 0.050
_refine_diff_density_max 0.66
_refine_diff_density_min -0.59
_refine_ls_extinction_method none
_refine_ls_goodness_of_fit_ref 1.021
_refine_ls_hydrogen_treatment constr
_refine_ls_number_parameters 331
_refine_ls_number_reflns 6609
_refine_ls_number_restraints 0
_refine_ls_R_factor_all 0.0695
_refine_ls_R_factor_gt 0.0468
_refine_ls_shift/su_max 0.000
_refine_ls_structure_factor_coef Fsqd
_refine_ls_weighting_details 'w = 1/[\s^2^(Fo^2^)+(0.0706P)^2^+0.6071P] where P=(Fo^2^+2Fc^2^)/3'
_refine_ls_weighting_scheme calc
_refine_ls_wR_factor_gt 0.1151
_refine_ls_wR_factor_ref 0.1251
_reflns_Friedel_coverage 0.000
_reflns_number_gt 4978
_reflns_number_total 6609
_reflns_threshold_expression F^2^>2.0\s(F^2^)
_cod_data_source_file c9cp01400d2.cif
_cod_data_source_block xcalibur
_cod_database_code 7232633

loop_
_space_group_symop_id
_space_group_symop_operation_xyz
1 +X,+Y,+Z
2 -X,1/2+Y,1/2-Z
3 -X,-Y,-Z
4 +X,-1/2-Y,-1/2+Z

loop_
_atom_site_label
_atom_site_type_symbol
_atom_site_fract_x
_atom_site_fract_y
_atom_site_fract_z
_atom_site_U_iso_or_equiv
_atom_site_adp_type
_atom_site_occupancy
_atom_site_site_symmetry_order
_atom_site_calc_flag
_atom_site_refinement_flags_posn
_atom_site_refinement_flags_adp
_atom_site_refinement_flags_occupancy
S1 S 0.21260(4) 0.61424(4) 0.10846(2) 0.01851(12) Uani 1 1 d . . .
S2 S 0.18628(4) 0.74828(4) 0.22191(2) 0.02030(12) Uani 1 1 d . . .
Mg1 Mg 0.5000 0.5000 0.5000 0.01304(17) Uani 1 2 d S . P
F1 F 0.18068(12) 0.38638(10) 0.13265(7) 0.0407(3) Uani 1 1 d . . .
F2 F 0.01465(10) 0.48831(12) 0.11271(7) 0.0420(3) Uani 1 1 d . . .
F3 F 0.11369(11) 0.44234(11) 0.03255(6) 0.0371(3) Uani 1 1 d . . .
F4 F -0.01766(12) 0.64778(17) 0.24349(8) 0.0593(5) Uani 1 1 d . . .
F5 F -0.03691(11) 0.75987(13) 0.15660(7) 0.0456(4) Uani 1 1 d . . .
F6 F -0.01257(15) 0.83899(19) 0.25418(9) 0.0730(5) Uani 1 1 d . . .
O1 O 0.33049(11) 0.58132(12) 0.09348(7) 0.0276(3) Uani 1 1 d . . .
O2 O 0.14463(12) 0.70000(12) 0.06584(7) 0.0278(3) Uani 1 1 d . . .
O3 O 0.23006(13) 0.73554(12) 0.29131(7) 0.0291(3) Uani 1 1 d . . .
O4 O 0.21265(14) 0.85555(12) 0.18858(7) 0.0332(3) Uani 1 1 d . . .
N1 N 0.46631(12) 0.68193(12) 0.46091(7) 0.0155(3) Uani 1 1 d . . .
N2 N 0.37018(12) 0.84790(12) 0.42444(8) 0.0175(3) Uani 1 1 d . . .
N3 N 0.69470(12) 0.53148(12) 0.49415(7) 0.0157(3) Uani 1 1 d . . .
N4 N 0.85668(12) 0.57563(13) 0.44663(7) 0.0171(3) Uani 1 1 d . . .
N5 N 0.46848(12) 0.43404(12) 0.39637(7) 0.0158(3) Uani 1 1 d . . .
N6 N 0.45062(12) 0.31316(13) 0.30911(7) 0.0186(3) Uani 1 1 d . . .
N7 N 0.21455(14) 0.62947(13) 0.18571(8) 0.0227(3) Uani 1 1 d . . .
C1 C 0.36504(15) 0.74574(14) 0.45873(9) 0.0169(3) Uani 1 1 d . . .
H1 H 0.2969 0.7220 0.4790 0.020 Uiso 1 1 calc R U .
C2 C 0.53983(16) 0.74843(15) 0.42557(9) 0.0203(4) Uani 1 1 d . . .
H2 H 0.6196 0.7263 0.4185 0.024 Uiso 1 1 calc R U .
C3 C 0.48135(16) 0.85025(16) 0.40231(9) 0.0222(4) Uani 1 1 d . . .
H3 H 0.5113 0.9107 0.3761 0.027 Uiso 1 1 calc R U .
C4 C 0.27263(17) 0.93722(16) 0.41075(10) 0.0246(4) Uani 1 1 d . . .
H4A H 0.2049 0.9154 0.4353 0.030 Uiso 1 1 calc R U .
H4B H 0.2407 0.9368 0.3625 0.030 Uiso 1 1 calc R U .
C5 C 0.3171(2) 1.06180(17) 0.43117(11) 0.0324(5) Uani 1 1 d . . .
H5A H 0.2497 1.1187 0.4213 0.039 Uiso 1 1 calc R U .
H5B H 0.3473 1.0630 0.4791 0.039 Uiso 1 1 calc R U .
H5C H 0.3831 1.0843 0.4064 0.039 Uiso 1 1 calc R U .
C6 C 0.75148(14) 0.51316(14) 0.44203(9) 0.0163(3) Uani 1 1 d . . .
H6 H 0.7219 0.4622 0.4058 0.020 Uiso 1 1 calc R U .
C7 C 0.76879(15) 0.60960(15) 0.53444(9) 0.0187(3) Uani 1 1 d . . .
H7 H 0.7525 0.6393 0.5761 0.022 Uiso 1 1 calc R U .
C8 C 0.86870(15) 0.63780(16) 0.50555(9) 0.0197(4) Uani 1 1 d . . .
H8 H 0.9334 0.6899 0.5227 0.024 Uiso 1 1 calc R U .
C9 C 0.93923(16) 0.5754(2) 0.39580(10) 0.0272(4) Uani 1 1 d . . .
H9A H 0.8949 0.6068 0.3534 0.033 Uiso 1 1 calc R U .
H9B H 0.9636 0.4921 0.3879 0.033 Uiso 1 1 calc R U .
C10 C 1.05260(15) 0.64987(17) 0.41591(10) 0.0252(4) Uani 1 1 d . . .
H10A H 1.1041 0.6467 0.3806 0.030 Uiso 1 1 calc R U .
H10B H 1.0292 0.7329 0.4228 0.030 Uiso 1 1 calc R U .
H10C H 1.0979 0.6182 0.4573 0.030 Uiso 1 1 calc R U .
C11 C 0.49448(14) 0.32757(15) 0.37399(9) 0.0167(3) Uani 1 1 d . . .
H11 H 0.5391 0.2680 0.4007 0.020 Uiso 1 1 calc R U .
C12 C 0.40377(16) 0.49141(15) 0.34203(9) 0.0206(4) Uani 1 1 d . . .
H12 H 0.3722 0.5704 0.3424 0.025 Uiso 1 1 calc R U .
C13 C 0.39197(16) 0.41831(16) 0.28821(9) 0.0230(4) Uani 1 1 d . . .
H13 H 0.3514 0.4359 0.2447 0.028 Uiso 1 1 calc R U .
C14 C 0.46339(17) 0.20621(17) 0.26847(10) 0.0249(4) Uani 1 1 d . . .
H14A H 0.5139 0.1463 0.2959 0.030 Uiso 1 1 calc R U .
H14B H 0.5061 0.2282 0.2306 0.030 Uiso 1 1 calc R U .
C15 C 0.34118(19) 0.15113(19) 0.24179(11) 0.0339(5) Uani 1 1 d . . .
H15A H 0.3537 0.0804 0.2151 0.041 Uiso 1 1 calc R U .
H15B H 0.2993 0.1277 0.2791 0.041 Uiso 1 1 calc R U .
H15C H 0.2914 0.2096 0.2139 0.041 Uiso 1 1 calc R U .
C16 C 0.12493(17) 0.47489(18) 0.09614(10) 0.0268(4) Uani 1 1 d . . .
C17 C 0.02003(19) 0.7494(2) 0.21859(11) 0.0374(5) Uani 1 1 d . . .

loop_
_atom_site_aniso_label
_atom_site_aniso_U_11
_atom_site_aniso_U_22
_atom_site_aniso_U_33
_atom_site_aniso_U_23
_atom_site_aniso_U_13
_atom_site_aniso_U_12
S1 0.0163(2) 0.0163(2) 0.0219(2) 0.00086(17) -0.00080(16) -0.00052(15)
S2 0.0199(2) 0.0193(2) 0.0206(2) 0.00129(17) -0.00044(16) 0.00173(16)
Mg1 0.0106(3) 0.0105(4) 0.0168(4) -0.0001(3) -0.0018(3) 0.0001(3)
F1 0.0513(8) 0.0198(6) 0.0452(8) 0.0073(5) -0.0122(6) -0.0089(5)
F2 0.0229(6) 0.0563(8) 0.0466(8) -0.0030(7) 0.0044(5) -0.0176(6)
F3 0.0413(7) 0.0355(7) 0.0314(7) -0.0089(6) -0.0053(5) -0.0125(5)
F4 0.0309(7) 0.1009(13) 0.0460(9) 0.0230(9) 0.0056(6) -0.0179(8)
F5 0.0245(6) 0.0782(11) 0.0318(7) 0.0089(7) -0.0035(5) 0.0160(6)
F6 0.0481(9) 0.1088(14) 0.0623(11) -0.0294(10) 0.0088(8) 0.0371(9)
O1 0.0187(6) 0.0262(7) 0.0379(8) -0.0077(6) 0.0041(6) -0.0016(5)
O2 0.0323(7) 0.0275(7) 0.0224(7) 0.0069(6) -0.0003(6) 0.0072(6)
O3 0.0308(7) 0.0313(7) 0.0228(7) -0.0028(6) -0.0040(6) 0.0023(6)
O4 0.0467(8) 0.0190(7) 0.0340(8) 0.0024(6) 0.0059(7) -0.0011(6)
N1 0.0133(6) 0.0130(7) 0.0188(7) 0.0001(6) -0.0020(5) -0.0004(5)
N2 0.0165(6) 0.0115(6) 0.0224(7) 0.0007(6) -0.0039(6) 0.0006(5)
N3 0.0114(6) 0.0136(6) 0.0206(7) -0.0003(6) -0.0028(5) 0.0006(5)
N4 0.0109(6) 0.0187(7) 0.0206(7) 0.0016(6) -0.0014(5) -0.0012(5)
N5 0.0121(6) 0.0137(7) 0.0205(7) 0.0010(6) -0.0020(5) -0.0002(5)
N6 0.0160(6) 0.0202(7) 0.0181(7) -0.0032(6) -0.0025(5) 0.0007(5)
N7 0.0266(8) 0.0169(7) 0.0227(8) 0.0017(6) -0.0033(6) 0.0042(6)
C1 0.0147(7) 0.0128(8) 0.0218(9) -0.0013(7) -0.0019(6) -0.0008(6)
C2 0.0160(7) 0.0181(8) 0.0264(9) 0.0026(7) 0.0021(7) 0.0009(6)
C3 0.0217(8) 0.0173(8) 0.0269(10) 0.0057(7) 0.0019(7) -0.0017(7)
C4 0.0236(9) 0.0158(8) 0.0313(10) 0.0015(8) -0.0064(7) 0.0064(7)
C5 0.0417(11) 0.0156(9) 0.0395(12) -0.0005(9) 0.0046(9) 0.0044(8)
C6 0.0115(7) 0.0144(8) 0.0219(8) -0.0001(7) -0.0011(6) -0.0001(6)
C7 0.0166(7) 0.0175(8) 0.0211(9) -0.0029(7) -0.0009(6) -0.0008(6)
C8 0.0155(7) 0.0196(8) 0.0224(9) -0.0012(7) -0.0031(7) -0.0040(6)
C9 0.0151(8) 0.0447(12) 0.0212(9) -0.0009(9) 0.0008(7) -0.0069(8)
C10 0.0159(8) 0.0280(10) 0.0315(10) 0.0049(8) 0.0027(7) -0.0030(7)
C11 0.0126(7) 0.0167(8) 0.0192(8) -0.0005(7) -0.0029(6) 0.0006(6)
C12 0.0212(8) 0.0159(8) 0.0227(9) 0.0034(7) -0.0039(7) 0.0013(6)
C13 0.0246(9) 0.0221(9) 0.0197(9) 0.0016(7) -0.0059(7) 0.0012(7)
C14 0.0234(8) 0.0242(9) 0.0248(10) -0.0070(8) -0.0043(7) 0.0026(7)
C15 0.0325(10) 0.0274(10) 0.0373(12) -0.0110(9) -0.0100(9) -0.0028(8)
C16 0.0236(9) 0.0267(10) 0.0278(10) 0.0001(8) -0.0044(7) -0.0066(8)
C17 0.0253(10) 0.0612(16) 0.0261(11) 0.0027(10) 0.0045(8) 0.0104(10)

loop_
_atom_type_symbol
_atom_type_description
_atom_type_scat_dispersion_real
_atom_type_scat_dispersion_imag
_atom_type_scat_source
C C 0.0033 0.0016
;
International Tables for Crystallography
(Vol. C, Tables 4.2.6.8 and 6.1.1.4)
;
H H 0.0000 0.0000
;
International Tables for Crystallography
(Vol. C, Table 6.1.1.4)
;
F F 0.0171 0.0103
;
International Tables for Crystallography
(Vol. C, Tables 4.2.6.8 and 6.1.1.4)
;
Mg Mg 0.0486 0.0363
;
International Tables for Crystallography
(Vol. C, Tables 4.2.6.8 and 6.1.1.4)
;
N N 0.0061 0.0033
;
International Tables for Crystallography
(Vol. C, Tables 4.2.6.8 and 6.1.1.4)
;
O O 0.0106 0.0060
;
International Tables for Crystallography
(Vol. C, Tables 4.2.6.8 and 6.1.1.4)
;
S S 0.1246 0.1234
;
International Tables for Crystallography
(Vol. C, Tables 4.2.6.8 and 6.1.1.4)
;

loop_
_geom_angle_atom_site_label_1
_geom_angle_atom_site_label_2
_geom_angle_atom_site_label_3
_geom_angle
_geom_angle_site_symmetry_1
_geom_angle_site_symmetry_3
O2 S1 O1 117.43(9) . .
O2 S1 N7 117.30(8) . .
O1 S1 N7 111.06(8) . .
O2 S1 C16 105.39(8) . .
O1 S1 C16 103.58(9) . .
N7 S1 C16 99.04(9) . .
O3 S2 O4 119.14(9) . .
O3 S2 N7 108.31(8) . .
O4 S2 N7 114.83(9) . .
O3 S2 C17 103.38(10) . .
O4 S2 C17 104.57(10) . .
N7 S2 C17 104.88(10) . .
N1 Mg1 N1 180.0 . 3_666
N1 Mg1 N5 88.33(5) . .
N1 Mg1 N5 91.67(5) 3_666 .
N1 Mg1 N5 91.67(5) . 3_666
N1 Mg1 N5 88.33(5) 3_666 3_666
N5 Mg1 N5 180.0 . 3_666
N1 Mg1 N3 87.07(5) . .
N1 Mg1 N3 92.93(5) 3_666 .
N5 Mg1 N3 91.23(5) . .
N5 Mg1 N3 88.77(5) 3_666 .
N1 Mg1 N3 92.93(5) . 3_666
N1 Mg1 N3 87.07(5) 3_666 3_666
N5 Mg1 N3 88.77(5) . 3_666
N5 Mg1 N3 91.23(5) 3_666 3_666
N3 Mg1 N3 180.0 . 3_666
C1 N1 C2 104.78(14) . .
C1 N1 Mg1 127.53(11) . .
C2 N1 Mg1 127.21(11) . .
C1 N2 C3 107.10(14) . .
C1 N2 C4 126.17(15) . .
C3 N2 C4 126.68(15) . .
C6 N3 C7 105.01(14) . .
C6 N3 Mg1 127.02(11) . .
C7 N3 Mg1 124.77(11) . .
C6 N4 C8 107.13(14) . .
C6 N4 C9 124.67(15) . .
C8 N4 C9 128.19(14) . .
C11 N5 C12 104.97(14) . .
C11 N5 Mg1 128.07(11) . .
C12 N5 Mg1 126.57(11) . .
C11 N6 C13 106.57(14) . .
C11 N6 C14 126.53(15) . .
C13 N6 C14 126.90(15) . .
S2 N7 S1 125.62(10) . .
N1 C1 N2 112.02(15) . .
N1 C1 H1 124.0 . .
N2 C1 H1 124.0 . .
C3 C2 N1 110.07(15) . .
C3 C2 H2 125.0 . .
N1 C2 H2 125.0 . .
C2 C3 N2 106.03(15) . .
C2 C3 H3 127.0 . .
N2 C3 H3 127.0 . .
N2 C4 C5 111.86(15) . .
N2 C4 H4A 109.2 . .
C5 C4 H4A 109.2 . .
N2 C4 H4B 109.2 . .
C5 C4 H4B 109.2 . .
H4A C4 H4B 107.9 . .
C4 C5 H5A 109.5 . .
C4 C5 H5B 109.5 . .
H5A C5 H5B 109.5 . .
C4 C5 H5C 109.5 . .
H5A C5 H5C 109.5 . .
H5B C5 H5C 109.5 . .
N3 C6 N4 111.85(15) . .
N3 C6 H6 124.1 . .
N4 C6 H6 124.1 . .
C8 C7 N3 110.00(16) . .
C8 C7 H7 125.0 . .
N3 C7 H7 125.0 . .
C7 C8 N4 106.02(14) . .
C7 C8 H8 127.0 . .
N4 C8 H8 127.0 . .
N4 C9 C10 112.77(16) . .
N4 C9 H9A 109.0 . .
C10 C9 H9A 109.0 . .
N4 C9 H9B 109.0 . .
C10 C9 H9B 109.0 . .
H9A C9 H9B 107.8 . .
C9 C10 H10A 109.5 . .
C9 C10 H10B 109.5 . .
H10A C10 H10B 109.5 . .
C9 C10 H10C 109.5 . .
H10A C10 H10C 109.5 . .
H10B C10 H10C 109.5 . .
N5 C11 N6 112.25(15) . .
N5 C11 H11 123.9 . .
N6 C11 H11 123.9 . .
C13 C12 N5 109.88(15) . .
C13 C12 H12 125.1 . .
N5 C12 H12 125.1 . .
C12 C13 N6 106.33(15) . .
C12 C13 H13 126.8 . .
N6 C13 H13 126.8 . .
N6 C14 C15 112.09(15) . .
N6 C14 H14A 109.2 . .
C15 C14 H14A 109.2 . .
N6 C14 H14B 109.2 . .
C15 C14 H14B 109.2 . .
H14A C14 H14B 107.9 . .
C14 C15 H15A 109.5 . .
C14 C15 H15B 109.5 . .
H15A C15 H15B 109.5 . .
C14 C15 H15C 109.5 . .
H15A C15 H15C 109.5 . .
H15B C15 H15C 109.5 . .
F2 C16 F3 108.61(15) . .
F2 C16 F1 108.29(16) . .
F3 C16 F1 107.81(16) . .
F2 C16 S1 111.12(14) . .
F3 C16 S1 109.71(13) . .
F1 C16 S1 111.20(12) . .
F6 C17 F5 108.75(18) . .
F6 C17 F4 108.3(2) . .
F5 C17 F4 107.57(19) . .
F6 C17 S2 109.90(17) . .
F5 C17 S2 111.79(15) . .
F4 C17 S2 110.44(15) . .

loop_
_geom_bond_atom_site_label_1
_geom_bond_atom_site_label_2
_geom_bond_distance
_geom_bond_site_symmetry_2
S1 O2 1.4297(13) .
S1 O1 1.4333(13) .
S1 N7 1.5732(16) .
S1 C16 1.8344(19) .
S2 O3 1.4274(15) .
S2 O4 1.4281(15) .
S2 N7 1.5716(16) .
S2 C17 1.835(2) .
Mg1 N1 2.1953(13) .
Mg1 N1 2.1954(13) 3_666
Mg1 N5 2.2067(14) .
Mg1 N5 2.2067(14) 3_666
Mg1 N3 2.2085(13) .
Mg1 N3 2.2085(13) 3_666
F1 C16 1.333(2) .
F2 C16 1.324(2) .
F3 C16 1.328(2) .
F4 C17 1.335(3) .
F5 C17 1.327(3) .
F6 C17 1.316(3) .
N1 C1 1.326(2) .
N1 C2 1.380(2) .
N2 C1 1.343(2) .
N2 C3 1.373(2) .
N2 C4 1.469(2) .
N3 C6 1.324(2) .
N3 C7 1.382(2) .
N4 C6 1.351(2) .
N4 C8 1.372(2) .
N4 C9 1.476(2) .
N5 C11 1.321(2) .
N5 C12 1.382(2) .
N6 C11 1.344(2) .
N6 C13 1.380(2) .
N6 C14 1.471(2) .
C1 H1 0.9500 .
C2 C3 1.360(2) .
C2 H2 0.9500 .
C3 H3 0.9500 .
C4 C5 1.515(3) .
C4 H4A 0.9900 .
C4 H4B 0.9900 .
C5 H5A 0.9800 .
C5 H5B 0.9800 .
C5 H5C 0.9800 .
C6 H6 0.9500 .
C7 C8 1.364(2) .
C7 H7 0.9500 .
C8 H8 0.9500 .
C9 C10 1.513(2) .
C9 H9A 0.9900 .
C9 H9B 0.9900 .
C10 H10A 0.9800 .
C10 H10B 0.9800 .
C10 H10C 0.9800 .
C11 H11 0.9500 .
C12 C13 1.355(3) .
C12 H12 0.9500 .
C13 H13 0.9500 .
C14 C15 1.515(3) .
C14 H14A 0.9900 .
C14 H14B 0.9900 .
C15 H15A 0.9800 .
C15 H15B 0.9800 .
C15 H15C 0.9800 .

loop_
_geom_torsion_atom_site_label_1
_geom_torsion_atom_site_label_2
_geom_torsion_atom_site_label_3
_geom_torsion_atom_site_label_4
_geom_torsion
O3 S2 N7 S1 -163.92(11)
O4 S2 N7 S1 -28.00(16)
C17 S2 N7 S1 86.19(14)
O2 S1 N7 S2 -20.83(16)
O1 S1 N7 S2 118.13(12)
C16 S1 N7 S2 -133.44(12)
C2 N1 C1 N2 -0.07(19)
Mg1 N1 C1 N2 -172.52(11)
C3 N2 C1 N1 0.6(2)
C4 N2 C1 N1 178.07(16)
C1 N1 C2 C3 -0.5(2)
Mg1 N1 C2 C3 171.95(12)
N1 C2 C3 N2 0.9(2)
C1 N2 C3 C2 -0.9(2)
C4 N2 C3 C2 -178.34(17)
C1 N2 C4 C5 127.65(19)
C3 N2 C4 C5 -55.4(3)
C7 N3 C6 N4 -0.44(18)
Mg1 N3 C6 N4 159.88(11)
C8 N4 C6 N3 0.24(19)
C9 N4 C6 N3 -178.92(16)
C6 N3 C7 C8 0.48(19)
Mg1 N3 C7 C8 -160.41(12)
N3 C7 C8 N4 -0.35(19)
C6 N4 C8 C7 0.08(18)
C9 N4 C8 C7 179.19(17)
C6 N4 C9 C10 -177.65(16)
C8 N4 C9 C10 3.4(3)
C12 N5 C11 N6 -0.07(19)
Mg1 N5 C11 N6 173.03(11)
C13 N6 C11 N5 -0.02(19)
C14 N6 C11 N5 179.73(15)
C11 N5 C12 C13 0.13(19)
Mg1 N5 C12 C13 -173.11(12)
N5 C12 C13 N6 -0.1(2)
C11 N6 C13 C12 0.09(19)
C14 N6 C13 C12 -179.65(16)
C11 N6 C14 C15 118.13(19)
C13 N6 C14 C15 -62.2(2)
O2 S1 C16 F2 -60.49(15)
O1 S1 C16 F2 175.59(13)
N7 S1 C16 F2 61.21(14)
O2 S1 C16 F3 59.63(15)
O1 S1 C16 F3 -64.29(15)
N7 S1 C16 F3 -178.67(13)
O2 S1 C16 F1 178.80(14)
O1 S1 C16 F1 54.88(16)
N7 S1 C16 F1 -59.50(16)
O3 S2 C17 F6 59.63(18)
O4 S2 C17 F6 -65.76(18)
N7 S2 C17 F6 173.04(16)
O3 S2 C17 F5 -179.52(16)
O4 S2 C17 F5 55.10(19)
N7 S2 C17 F5 -66.11(19)
O3 S2 C17 F4 -59.79(17)
O4 S2 C17 F4 174.82(15)
N7 S2 C17 F4 53.62(17)
